data_1533700
loop_
_publ_author_name
'Harrison, W.T.A.'

_publ_section_title
;
 (C N3 H6)2 * (V O)3 (H2 O)3 (H P O3)4 * 3(H2 O), a guanidinium vanadium
 phosphite hydrate based on a (3,4) connected net: an "orthogonal
 templating" effect?
;
_journal_name_full 'Solid State Sciences'
_journal_page_first 297
_journal_page_last 302
_journal_volume 5
_journal_year 2003
_chemical_formula_sum 'C2 H28 N6 O21 P4 V3'
_chemical_name_systematic '(C (N H2)3)2 ((V O)3 (H2 O)3 (H P O3)4) (H2 O)3'
_space_group_IT_number 33
_symmetry_space_group_name_Hall 'P 2c -2n'
_symmetry_space_group_name_H-M 'P n a 21'
_cell_angle_alpha 90
_cell_angle_beta 90
_cell_angle_gamma 90
_cell_formula_units_Z 4
_cell_length_a 19.0766
_cell_length_b 9.1657
_cell_length_c 14.1806
_cell_volume 2479.483
_citation_journal_id_ASTM SSSCFJ
_cod_data_source_file Harrison_SSSCFJ_2003_986.cif
_cod_data_source_block C2H28N6O21P4V3
_cod_database_code 1533700

loop_
_symmetry_equiv_pos_as_xyz
x,y,z
-x,-y,z+1/2
-x+1/2,y+1/2,z+1/2
x+1/2,-y+1/2,z

loop_
_atom_site_label
_atom_site_type_symbol
_atom_site_fract_x
_atom_site_fract_y
_atom_site_fract_z
_atom_site_occupancy
_atom_site_U_iso_or_equiv
O3 O-2 0.0483 0.8442 0.257 1 0.0
O11 O-2 0.0636 0.4306 -0.0878 1 0.0
O8 O-2 0.048 0.543 0.2975 1 0.0
O21 O-2 0.1235 0.5951 0.6869 1 0.0
N1 N-3 0.2914 0.8623 0.0107 1 0.0
V2 V+4 -0.00042 0.7166 0.35135 1 0.0
O9 O-2 0.1753 0.5945 0.3289 1 0.0
O10 O-2 0.1449 0.3998 0.0497 1 0.0
O5 O-2 0.1981 0.1037 -0.0951 1 0.0
O4 O-2 0.1064 0.1008 0.0322 1 0.0
N6 N-3 0.0408 0.0888 0.485 1 0.0
O13 O-2 0.2197 0.1845 0.1384 1 0.0
P1 P+3 0.11568 -0.07424 0.23766 1 0.0
O17 O-2 0.2786 0.7408 0.2339 1 0.0
O6 O-2 0.0706 0.1229 0.8615 1 0.0
O2 O-2 0.1719 -0.0978 0.3122 1 0.0
P4 P+3 0.13616 0.45803 -0.04928 1 0.0
O18 O-2 0.1928 0.7832 0.4853 1 0.0
O12 O-2 0.1949 0.4147 0.8856 1 0.0
V3 V+4 0.24556 0.75327 0.33742 1 0.0
P2 P+3 0.12393 0.06368 -0.06837 1 0.0
N2 N-3 0.2856 0.619 0.0422 1 0.0
N5 N-3 0.0114 0.32 0.5242 1 0.0
C1 C+4 0.291 0.7262 -0.0194 1 0.0
O1 O-2 0.0991 0.0885 0.2261 1 0.0
O16 O-2 -0.0722 0.6747 0.2208 1 0.0
O7 O-2 0.1405 0.3722 0.2418 1 0.0
O14 O-2 0.0178 0.2849 0.1284 1 0.0
V1 V+4 0.13916 0.23073 0.13449 1 0.0
O20 O-2 -0.0596 0.0331 0.1722 1 0.0
O19 O-2 0.8062 0.1021 0.2311 1 0.0
P3 P+3 0.12241 0.52983 0.26083 1 0.0
C2 C+4 0.0224 0.2208 0.4575 1 0.0
N4 N-3 0.0132 0.2522 0.3685 1 0.0
N3 N-3 0.2942 0.6981 0.8908 1 0.0
O15 O-2 0.0461 0.7498 0.4424 1 0.0
